data_7222027
loop_
_publ_author_name
'Guo, Huadong'
'Yan, Yongnian'
'Wang, Nan'
'Guo, Xianmin'
'Zheng, Guoli'
'Qi, Yanjuan'

_publ_section_title
;
 A series of entangled coordination polymers assembled by a V-shaped
 bisimidazole ligand and various dicarboxylic acids: synthesis,
 characterization and luminescence properties
;
_journal_issue 34
_journal_name_full CrystEngComm
_journal_page_first 6512
_journal_paper_doi 10.1039/C5CE00903K
_journal_volume 17
_journal_year 2015
_chemical_formula_moiety 'C33 H29 Cd N5 O8 S'
_chemical_formula_sum 'C33 H29 Cd N5 O8 S'
_chemical_formula_weight 768.07
_chemical_melting_point ?
_chemical_name_systematic
;
 ?
;
_space_group_IT_number 14
_symmetry_cell_setting monoclinic
_symmetry_space_group_name_Hall '-P 2yn'
_symmetry_space_group_name_H-M 'P 1 21/n 1'
_atom_sites_solution_hydrogens geom
_atom_sites_solution_primary direct
_atom_sites_solution_secondary difmap
_audit_creation_method SHELXL-97
_audit_update_record
;
2015-05-06 deposited with the CCDC.
2015-07-31 downloaded from the CCDC.
;
_cell_angle_alpha 90.00
_cell_angle_beta 90.9870(10)
_cell_angle_gamma 90.00
_cell_formula_units_Z 4
_cell_length_a 10.8259(6)
_cell_length_b 19.6449(10)
_cell_length_c 16.2870(9)
_cell_measurement_reflns_used 8571
_cell_measurement_temperature 293(2)
_cell_measurement_theta_max 26.02
_cell_measurement_theta_min 1.61
_cell_volume 3463.3(3)
_computing_cell_refinement 'Bruker SMART'
_computing_data_collection 'Bruker SMART'
_computing_data_reduction 'Bruker SAINT'
_computing_molecular_graphics SHELXP-97
_computing_publication_material SHELXTL
_computing_structure_refinement 'SHELXL-97 (Sheldrick, 1997)'
_computing_structure_solution 'SHELXS-97 (Sheldrick, 1990)'
_diffrn_ambient_temperature 293(2)
_diffrn_detector_area_resol_mean 9.00cm
_diffrn_measured_fraction_theta_full 0.995
_diffrn_measured_fraction_theta_max 0.995
_diffrn_measurement_device_type 'CCD area detector'
_diffrn_measurement_method 'phi and omega scans'
_diffrn_radiation_monochromator graphite
_diffrn_radiation_source 'fine-focus sealed tube'
_diffrn_radiation_type MoK\a
_diffrn_radiation_wavelength 0.71073
_diffrn_reflns_av_R_equivalents 0.0347
_diffrn_reflns_av_sigmaI/netI 0.0426
_diffrn_reflns_limit_h_max 14
_diffrn_reflns_limit_h_min -14
_diffrn_reflns_limit_k_max 26
_diffrn_reflns_limit_k_min -17
_diffrn_reflns_limit_l_max 21
_diffrn_reflns_limit_l_min -21
_diffrn_reflns_number 25309
_diffrn_reflns_theta_full 28.30
_diffrn_reflns_theta_max 28.30
_diffrn_reflns_theta_min 1.62
_diffrn_standards_decay_% none
_diffrn_standards_interval_count none
_diffrn_standards_interval_time none
_diffrn_standards_number none
_exptl_absorpt_coefficient_mu 0.747
_exptl_absorpt_correction_T_max 0.870
_exptl_absorpt_correction_T_min 0.840
_exptl_absorpt_correction_type empirical
_exptl_absorpt_process_details SADABS
_exptl_crystal_colour colorless
_exptl_crystal_density_diffrn 1.473
_exptl_crystal_density_method 'not measured'
_exptl_crystal_description block
_exptl_crystal_F_000 1560
_exptl_crystal_size_max 0.24
_exptl_crystal_size_mid 0.20
_exptl_crystal_size_min 0.19
_refine_diff_density_max 0.797
_refine_diff_density_min -0.549
_refine_diff_density_rms 0.111
_refine_ls_extinction_method none
_refine_ls_goodness_of_fit_ref 1.064
_refine_ls_hydrogen_treatment constr
_refine_ls_matrix_type full
_refine_ls_number_parameters 433
_refine_ls_number_reflns 8571
_refine_ls_number_restraints 0
_refine_ls_restrained_S_all 1.064
_refine_ls_R_factor_all 0.0628
_refine_ls_R_factor_gt 0.0400
_refine_ls_shift/su_max 0.001
_refine_ls_shift/su_mean 0.000
_refine_ls_structure_factor_coef Fsqd
_refine_ls_weighting_details 'calc w=1/[\s^2^(Fo^2^)+(0.0631P)^2^+1.3208P] where P=(Fo^2^+2Fc^2^)/3'
_refine_ls_weighting_scheme calc
_refine_ls_wR_factor_gt 0.1065
_refine_ls_wR_factor_ref 0.1220
_reflns_number_gt 6408
_reflns_number_total 8571
_reflns_threshold_expression >2sigma(I)
_cod_data_source_file c5ce00903k2.cif
_cod_data_source_block 1
_cod_depositor_comments
;
The following automatic conversions were performed:

'_chemical_melting_point' value 'not measured' was changed to '?' -
the value is undefined or not given.

Automatic conversion script
Id: cif_fix_values 3271 2015-04-21 07:52:19Z andrius 
;
_cod_original_sg_symbol_H-M p21/n
_cod_database_code 7222027

loop_
_symmetry_equiv_pos_as_xyz
'x, y, z'
'-x+1/2, y+1/2, -z+1/2'
'-x, -y, -z'
'x-1/2, -y-1/2, z-1/2'

loop_
_atom_site_label
_atom_site_type_symbol
_atom_site_fract_x
_atom_site_fract_y
_atom_site_fract_z
_atom_site_U_iso_or_equiv
_atom_site_adp_type
_atom_site_occupancy
_atom_site_symmetry_multiplicity
_atom_site_calc_flag
_atom_site_refinement_flags
C1 C 0.9077(3) 0.8043(2) 0.7412(2) 0.0492(9) Uani 1 1 d .
C2 C 0.9107(4) 0.7351(2) 0.7436(2) 0.0610(11) Uani 1 1 d .
H031 H 0.8718 0.7123 0.7860 0.073 Uiso 1 1 calc R
C3 C 0.9717(4) 0.6974(2) 0.6829(2) 0.0576(10) Uani 1 1 d .
H020 H 0.9713 0.6501 0.6855 0.069 Uiso 1 1 calc R
C4 C 1.0309(3) 0.72862(18) 0.6211(2) 0.0434(8) Uani 1 1 d .
C5 C 1.0322(3) 0.80124(19) 0.6170(2) 0.0478(8) Uani 1 1 d .
C6 C 0.9693(3) 0.83949(19) 0.6777(2) 0.0503(8) Uani 1 1 d .
C7 C 0.9694(5) 0.9112(2) 0.6689(4) 0.0779(14) Uani 1 1 d .
H036 H 0.9274 0.9376 0.7067 0.093 Uiso 1 1 calc R
C8 C 1.0291(5) 0.9421(3) 0.6072(4) 0.105(2) Uani 1 1 d .
H043 H 1.0288 0.9893 0.6040 0.126 Uiso 1 1 calc R
C9 C 1.0911(6) 0.9044(3) 0.5482(4) 0.109(2) Uani 1 1 d .
H044 H 1.1319 0.9266 0.5061 0.131 Uiso 1 1 calc R
C10 C 1.0921(4) 0.8359(3) 0.5520(3) 0.0783(14) Uani 1 1 d .
H041 H 1.1323 0.8111 0.5118 0.094 Uiso 1 1 calc R
C11 C 0.8344(4) 0.8389(2) 0.8079(2) 0.0587(11) Uani 1 1 d .
C12 C 1.0897(3) 0.68598(18) 0.5556(2) 0.0440(8) Uani 1 1 d .
C13 C 0.7837(3) 1.03375(16) 0.9657(2) 0.0408(7) Uani 1 1 d .
H024 H 0.7416 1.0457 0.9176 0.049 Uiso 1 1 calc R
C14 C 0.8560(3) 0.97659(18) 1.0673(2) 0.0424(7) Uani 1 1 d .
H030 H 0.8725 0.9408 1.1032 0.051 Uiso 1 1 calc R
C15 C 0.8996(3) 1.04093(17) 1.0760(2) 0.0442(7) Uani 1 1 d .
H017 H 0.9516 1.0571 1.1177 0.053 Uiso 1 1 calc R
C16 C 0.8729(3) 1.14724(16) 0.9915(2) 0.0391(7) Uani 1 1 d .
C17 C 0.7757(3) 1.18665(18) 0.9645(2) 0.0515(9) Uani 1 1 d .
H3 H 0.6962 1.1688 0.9616 0.062 Uiso 1 1 calc R
C18 C 0.7977(4) 1.25310(19) 0.9415(3) 0.0560(10) Uani 1 1 d .
H021 H 0.7331 1.2802 0.9221 0.067 Uiso 1 1 calc R
C19 C 0.9155(3) 1.27929(16) 0.9475(2) 0.0440(8) Uani 1 1 d .
C20 C 1.0119(3) 1.24015(18) 0.9766(3) 0.0571(10) Uani 1 1 d .
H035 H 1.0909 1.2584 0.9811 0.069 Uiso 1 1 calc R
C21 C 0.9903(3) 1.17354(18) 0.9991(3) 0.0543(9) Uani 1 1 d .
H027 H 1.0547 1.1466 1.0193 0.065 Uiso 1 1 calc R
C22 C 0.9538(4) 1.40648(17) 1.0164(2) 0.0472(8) Uani 1 1 d .
C23 C 0.8498(4) 1.4330(2) 1.0509(3) 0.0598(10) Uani 1 1 d .
H102 H 0.7739 1.4304 1.0234 0.072 Uiso 1 1 calc R
C24 C 0.8596(4) 1.4636(2) 1.1273(3) 0.0597(10) Uani 1 1 d .
H101 H 0.7901 1.4825 1.1511 0.072 Uiso 1 1 calc R
C25 C 0.9724(3) 1.46613(16) 1.1681(2) 0.0432(7) Uani 1 1 d .
C26 C 1.0763(3) 1.43959(19) 1.1332(2) 0.0515(9) Uani 1 1 d .
H104 H 1.1518 1.4413 1.1611 0.062 Uiso 1 1 calc R
C27 C 1.0677(4) 1.4102(2) 1.0558(2) 0.0530(9) Uani 1 1 d .
H103 H 1.1378 1.3932 1.0308 0.064 Uiso 1 1 calc R
C28 C 0.8942(4) 1.4960(3) 1.3075(3) 0.0796(16) Uani 1 1 d .
H113 H 0.8169 1.4754 1.3049 0.096 Uiso 1 1 calc R
C29 C 0.9426(4) 1.5309(3) 1.3703(3) 0.0757(14) Uani 1 1 d .
H345 H 0.9030 1.5388 1.4196 0.091 Uiso 1 1 calc R
C30 C 1.0778(3) 1.53146(18) 1.27827(19) 0.0437(7) Uani 1 1 d .
H112 H 1.1506 1.5392 1.2502 0.052 Uiso 1 1 calc R
C31 C 0.6735(14) 0.3198(8) 0.2608(10) 0.271(10) Uani 1 1 d .
H23 H 0.7318 0.3084 0.3011 0.326 Uiso 1 1 calc R
C32 C 0.7018(12) 0.2122(7) 0.2196(6) 0.214(5) Uani 1 1 d .
H24A H 0.6741 0.1818 0.1769 0.321 Uiso 1 1 calc R
H24B H 0.6827 0.1931 0.2721 0.321 Uiso 1 1 calc R
H24C H 0.7895 0.2185 0.2160 0.321 Uiso 1 1 calc R
C33 C 0.541(3) 0.2838(11) 0.1533(13) 0.69(4) Uani 1 1 d .
H25A H 0.5366 0.2444 0.1186 1.033 Uiso 1 1 calc R
H25B H 0.5535 0.3236 0.1203 1.033 Uiso 1 1 calc R
H25C H 0.4651 0.2883 0.1826 1.033 Uiso 1 1 calc R
N1 N 0.7840(2) 0.97237(13) 0.99738(16) 0.0397(6) Uani 1 1 d .
N2 N 0.8519(2) 1.07721(13) 1.01140(17) 0.0390(6) Uani 1 1 d .
N3 N 0.9818(3) 1.49664(15) 1.24725(17) 0.0458(7) Uani 1 1 d .
N4 N 1.0576(3) 1.55347(15) 1.35259(16) 0.0440(6) Uani 1 1 d .
N5 N 0.6408(11) 0.2766(4) 0.2102(5) 0.181(4) Uani 1 1 d .
O1 O 0.8519(3) 0.90005(18) 0.8248(2) 0.0768(10) Uani 1 1 d .
O2 O 0.7576(3) 0.80368(17) 0.8457(2) 0.0819(10) Uani 1 1 d .
O3 O 1.0223(2) 0.64818(17) 0.51376(19) 0.0707(9) Uani 1 1 d .
O4 O 1.2028(2) 0.68879(18) 0.5452(2) 0.0809(10) Uani 1 1 d .
O5 O 0.8341(3) 1.38976(13) 0.87800(18) 0.0683(8) Uani 1 1 d .
O6 O 1.0608(3) 1.36846(15) 0.88250(18) 0.0699(9) Uani 1 1 d .
O7 O 0.6299(13) 0.3786(5) 0.2591(6) 0.279(7) Uani 1 1 d .
OW1 O 0.6501(9) 0.5754(7) 0.7342(5) 0.295(5) Uani 1 1 d .
S1 S 0.94216(10) 1.36496(5) 0.92018(6) 0.0524(2) Uani 1 1 d .
Cd1 Cd 0.68829(2) 0.884862(11) 0.931679(13) 0.03437(8) Uani 1 1 d .

loop_
_atom_site_aniso_label
_atom_site_aniso_U_11
_atom_site_aniso_U_22
_atom_site_aniso_U_33
_atom_site_aniso_U_23
_atom_site_aniso_U_13
_atom_site_aniso_U_12
C1 0.0469(19) 0.061(2) 0.0395(18) -0.0151(16) 0.0004(15) 0.0162(17)
C2 0.075(3) 0.064(3) 0.044(2) 0.0005(18) 0.0200(19) 0.018(2)
C3 0.070(3) 0.051(2) 0.053(2) -0.0052(17) 0.0177(19) 0.0122(19)
C4 0.0407(17) 0.051(2) 0.0380(17) -0.0107(14) 0.0045(14) 0.0064(15)
C5 0.0409(18) 0.052(2) 0.050(2) -0.0121(16) 0.0097(15) 0.0032(15)
C6 0.0418(18) 0.051(2) 0.058(2) -0.0146(17) 0.0038(16) 0.0073(16)
C7 0.072(3) 0.057(3) 0.105(4) -0.017(3) 0.020(3) 0.008(2)
C8 0.102(4) 0.054(3) 0.161(6) 0.006(3) 0.048(4) 0.006(3)
C9 0.115(5) 0.069(3) 0.147(6) 0.016(4) 0.072(5) 0.002(3)
C10 0.070(3) 0.074(3) 0.092(3) 0.007(3) 0.036(3) 0.007(2)
C11 0.053(2) 0.081(3) 0.0423(19) -0.025(2) -0.0072(17) 0.026(2)
C12 0.0465(19) 0.0461(19) 0.0395(17) -0.0065(14) 0.0061(15) 0.0088(15)
C13 0.0450(18) 0.0375(17) 0.0396(17) -0.0015(13) -0.0037(14) -0.0047(13)
C14 0.0449(17) 0.0432(18) 0.0393(17) 0.0015(14) 0.0053(14) 0.0046(14)
C15 0.0449(18) 0.0464(19) 0.0409(17) -0.0051(14) -0.0075(14) 0.0064(15)
C16 0.0388(16) 0.0327(16) 0.0456(18) -0.0050(13) -0.0032(13) -0.0023(13)
C17 0.0383(17) 0.0398(18) 0.076(3) 0.0058(17) -0.0141(17) -0.0059(14)
C18 0.050(2) 0.0413(19) 0.076(3) 0.0061(18) -0.0198(19) -0.0040(16)
C19 0.0518(19) 0.0316(16) 0.0486(19) -0.0070(14) -0.0038(15) -0.0079(14)
C20 0.0390(18) 0.0382(18) 0.094(3) -0.0103(19) -0.0049(19) -0.0065(15)
C21 0.0382(18) 0.0373(18) 0.087(3) -0.0045(18) -0.0082(18) 0.0039(14)
C22 0.063(2) 0.0319(16) 0.0461(19) -0.0022(14) -0.0068(17) -0.0109(15)
C23 0.054(2) 0.061(2) 0.064(2) -0.017(2) -0.0166(19) -0.0004(19)
C24 0.051(2) 0.062(2) 0.066(3) -0.019(2) -0.0014(18) 0.0034(18)
C25 0.0526(19) 0.0344(16) 0.0428(17) -0.0029(13) 0.0007(15) -0.0097(14)
C26 0.048(2) 0.055(2) 0.051(2) -0.0101(17) -0.0037(16) -0.0062(17)
C27 0.051(2) 0.056(2) 0.052(2) -0.0106(17) 0.0012(17) -0.0092(17)
C28 0.061(3) 0.107(4) 0.071(3) -0.033(3) 0.030(2) -0.044(3)
C29 0.063(3) 0.108(4) 0.057(2) -0.029(2) 0.029(2) -0.034(3)
C30 0.0447(18) 0.0503(19) 0.0363(16) -0.0029(14) 0.0054(14) -0.0101(15)
C31 0.221(14) 0.30(2) 0.293(17) -0.217(18) 0.039(12) -0.072(14)
C32 0.273(15) 0.229(14) 0.141(9) 0.001(9) 0.054(9) 0.007(12)
C33 1.19(9) 0.40(3) 0.45(3) -0.15(3) -0.61(5) 0.09(4)
N1 0.0445(15) 0.0365(14) 0.0383(14) 0.0004(11) 0.0060(12) -0.0020(11)
N2 0.0367(14) 0.0339(14) 0.0462(15) -0.0048(11) -0.0038(11) 0.0010(11)
N3 0.0492(16) 0.0454(16) 0.0433(15) -0.0041(12) 0.0087(13) -0.0104(13)
N4 0.0478(16) 0.0490(16) 0.0355(14) -0.0033(12) 0.0070(12) -0.0072(13)
N5 0.309(12) 0.126(6) 0.107(5) -0.019(5) -0.048(6) -0.036(7)
O1 0.0607(18) 0.092(2) 0.078(2) -0.0505(18) 0.0093(15) 0.0062(16)
O2 0.106(3) 0.071(2) 0.070(2) -0.0114(16) 0.0436(19) 0.0171(19)
O3 0.0422(14) 0.096(2) 0.0741(19) -0.0488(18) 0.0053(13) 0.0056(15)
O4 0.0442(15) 0.102(2) 0.097(2) -0.058(2) 0.0235(15) -0.0082(15)
O5 0.100(2) 0.0461(15) 0.0573(17) 0.0069(12) -0.0264(16) -0.0082(15)
O6 0.095(2) 0.0577(17) 0.0580(17) -0.0095(13) 0.0190(16) -0.0252(16)
O7 0.421(19) 0.226(11) 0.193(8) -0.109(8) 0.039(10) -0.085(10)
OW1 0.223(9) 0.475(16) 0.185(8) 0.062(10) -0.035(7) -0.022(11)
S1 0.0755(7) 0.0363(4) 0.0453(5) -0.0015(4) -0.0041(4) -0.0148(4)
Cd1 0.03808(13) 0.03321(13) 0.03211(12) 0.00022(9) 0.00911(8) -0.00169(9)

loop_
_atom_type_symbol
_atom_type_description
_atom_type_scat_dispersion_real
_atom_type_scat_dispersion_imag
_atom_type_scat_source
C C 0.0033 0.0016 'International Tables Vol C Tables 4.2.6.8 and 6.1.1.4'
H H 0.0000 0.0000 'International Tables Vol C Tables 4.2.6.8 and 6.1.1.4'
N N 0.0061 0.0033 'International Tables Vol C Tables 4.2.6.8 and 6.1.1.4'
O O 0.0106 0.0060 'International Tables Vol C Tables 4.2.6.8 and 6.1.1.4'
S S 0.1246 0.1234 'International Tables Vol C Tables 4.2.6.8 and 6.1.1.4'
Cd Cd -0.8075 1.2024 'International Tables Vol C Tables 4.2.6.8 and 6.1.1.4'

loop_
_geom_angle_atom_site_label_1
_geom_angle_atom_site_label_2
_geom_angle_atom_site_label_3
_geom_angle
_geom_angle_site_symmetry_1
_geom_angle_site_symmetry_3
C2 C1 C6 119.7(3) . .
C2 C1 C11 116.1(4) . .
C6 C1 C11 124.2(4) . .
C1 C2 C3 121.1(4) . .
C1 C2 H031 119.5 . .
C3 C2 H031 119.5 . .
C4 C3 C2 121.2(4) . .
C4 C3 H020 119.4 . .
C2 C3 H020 119.4 . .
C3 C4 C5 119.6(3) . .
C3 C4 C12 119.1(3) . .
C5 C4 C12 121.2(3) . .
C10 C5 C6 119.5(4) . .
C10 C5 C4 121.2(3) . .
C6 C5 C4 119.3(3) . .
C7 C6 C1 124.0(3) . .
C7 C6 C5 117.0(4) . .
C1 C6 C5 119.1(3) . .
C8 C7 C6 121.6(4) . .
C8 C7 H036 119.2 . .
C6 C7 H036 119.2 . .
C7 C8 C9 121.2(5) . .
C7 C8 H043 119.4 . .
C9 C8 H043 119.4 . .
C10 C9 C8 120.2(5) . .
C10 C9 H044 119.9 . .
C8 C9 H044 119.9 . .
C9 C10 C5 120.6(4) . .
C9 C10 H041 119.7 . .
C5 C10 H041 119.7 . .
O1 C11 O2 121.6(3) . .
O1 C11 C1 120.7(4) . .
O2 C11 C1 117.7(4) . .
O1 C11 Cd1 66.8(2) . .
O2 C11 Cd1 54.76(19) . .
C1 C11 Cd1 172.4(3) . .
O3 C12 O4 121.7(3) . .
O3 C12 C4 118.1(3) . .
O4 C12 C4 120.2(3) . .
O3 C12 Cd1 60.92(17) . 4_675
O4 C12 Cd1 60.95(18) . 4_675
C4 C12 Cd1 176.4(3) . 4_675
N1 C13 N2 111.6(3) . .
N1 C13 H024 124.2 . .
N2 C13 H024 124.2 . .
C15 C14 N1 109.6(3) . .
C15 C14 H030 125.2 . .
N1 C14 H030 125.2 . .
C14 C15 N2 106.2(3) . .
C14 C15 H017 126.9 . .
N2 C15 H017 126.9 . .
C17 C16 C21 121.3(3) . .
C17 C16 N2 119.4(3) . .
C21 C16 N2 119.4(3) . .
C16 C17 C18 119.1(3) . .
C16 C17 H3 120.5 . .
C18 C17 H3 120.5 . .
C19 C18 C17 119.9(3) . .
C19 C18 H021 120.1 . .
C17 C18 H021 120.1 . .
C20 C19 C18 120.8(3) . .
C20 C19 S1 119.6(3) . .
C18 C19 S1 119.6(3) . .
C19 C20 C21 119.5(3) . .
C19 C20 H035 120.3 . .
C21 C20 H035 120.3 . .
C16 C21 C20 119.5(3) . .
C16 C21 H027 120.3 . .
C20 C21 H027 120.3 . .
C23 C22 C27 121.5(3) . .
C23 C22 S1 119.5(3) . .
C27 C22 S1 119.0(3) . .
C22 C23 C24 118.8(4) . .
C22 C23 H102 120.6 . .
C24 C23 H102 120.6 . .
C25 C24 C23 120.2(4) . .
C25 C24 H101 119.9 . .
C23 C24 H101 119.9 . .
C26 C25 C24 120.7(3) . .
C26 C25 N3 119.3(3) . .
C24 C25 N3 120.0(3) . .
C25 C26 C27 119.5(4) . .
C25 C26 H104 120.3 . .
C27 C26 H104 120.3 . .
C22 C27 C26 119.3(4) . .
C22 C27 H103 120.4 . .
C26 C27 H103 120.4 . .
C29 C28 N3 106.0(3) . .
C29 C28 H113 127.0 . .
N3 C28 H113 127.0 . .
C28 C29 N4 110.8(3) . .
C28 C29 H345 124.6 . .
N4 C29 H345 124.6 . .
N4 C30 N3 112.2(3) . .
N4 C30 H112 123.9 . .
N3 C30 H112 123.9 . .
N5 C31 O7 121.2(18) . .
N5 C31 H23 119.4 . .
O7 C31 H23 119.4 . .
N5 C32 H24A 109.5 . .
N5 C32 H24B 109.5 . .
H24A C32 H24B 109.5 . .
N5 C32 H24C 109.5 . .
H24A C32 H24C 109.5 . .
H24B C32 H24C 109.5 . .
N5 C33 H25A 109.5 . .
N5 C33 H25B 109.5 . .
H25A C33 H25B 109.5 . .
N5 C33 H25C 109.5 . .
H25A C33 H25C 109.5 . .
H25B C33 H25C 109.5 . .
C13 N1 C14 105.6(3) . .
C13 N1 Cd1 120.9(2) . .
C14 N1 Cd1 133.4(2) . .
C13 N2 C15 107.0(3) . .
C13 N2 C16 124.9(3) . .
C15 N2 C16 128.0(3) . .
C30 N3 C28 106.0(3) . .
C30 N3 C25 127.0(3) . .
C28 N3 C25 127.0(3) . .
C30 N4 C29 104.9(3) . .
C30 N4 Cd1 126.4(2) . 4_686
C29 N4 Cd1 128.6(2) . 4_686
C31 N5 C33 125.2(15) . .
C31 N5 C32 114.2(13) . .
C33 N5 C32 120.1(11) . .
C11 O1 Cd1 86.2(3) . .
C11 O2 Cd1 98.3(3) . .
C12 O3 Cd1 91.7(2) . 4_675
C12 O4 Cd1 91.6(2) . 4_675
O5 S1 O6 120.6(2) . .
O5 S1 C19 108.03(17) . .
O6 S1 C19 107.76(18) . .
O5 S1 C22 108.26(19) . .
O6 S1 C22 107.83(18) . .
C19 S1 C22 103.03(16) . .
N4 Cd1 O2 103.73(12) 4_585 .
N4 Cd1 N1 98.04(10) 4_585 .
O2 Cd1 N1 132.39(12) . .
N4 Cd1 O3 89.70(10) 4_585 4_576
O2 Cd1 O3 115.03(13) . 4_576
N1 Cd1 O3 106.79(11) . 4_576
N4 Cd1 O4 144.50(10) 4_585 4_576
O2 Cd1 O4 91.99(13) . 4_576
N1 Cd1 O4 94.12(12) . 4_576
O3 Cd1 O4 54.82(9) 4_576 4_576
N4 Cd1 O1 89.05(11) 4_585 .
O2 Cd1 O1 53.92(12) . .
N1 Cd1 O1 85.15(9) . .
O3 Cd1 O1 168.05(11) 4_576 .
O4 Cd1 O1 125.27(11) 4_576 .
N4 Cd1 C12 117.05(11) 4_585 4_576
O2 Cd1 C12 103.91(12) . 4_576
N1 Cd1 C12 102.84(10) . 4_576
O3 Cd1 C12 27.41(10) 4_576 4_576
O4 Cd1 C12 27.45(10) 4_576 4_576
O1 Cd1 C12 150.70(11) . 4_576
N4 Cd1 C11 96.97(11) 4_585 .
O2 Cd1 C11 26.91(13) . .
N1 Cd1 C11 109.43(12) . .
O3 Cd1 C11 141.76(14) 4_576 .
O4 Cd1 C11 110.18(12) 4_576 .
O1 Cd1 C11 27.01(12) . .
C12 Cd1 C11 128.64(13) 4_576 .

loop_
_geom_bond_atom_site_label_1
_geom_bond_atom_site_label_2
_geom_bond_distance
_geom_bond_site_symmetry_2
C1 C2 1.362(6) .
C1 C6 1.419(5) .
C1 C11 1.517(5) .
C2 C3 1.409(5) .
C2 H031 0.9300 .
C3 C4 1.351(5) .
C3 H020 0.9300 .
C4 C5 1.428(5) .
C4 C12 1.506(4) .
C5 C10 1.424(6) .
C5 C6 1.425(5) .
C6 C7 1.415(6) .
C7 C8 1.348(8) .
C7 H036 0.9300 .
C8 C9 1.395(8) .
C8 H043 0.9300 .
C9 C10 1.346(7) .
C9 H044 0.9300 .
C10 H041 0.9300 .
C11 O1 1.246(5) .
C11 O2 1.252(5) .
C11 Cd1 2.737(4) .
C12 O3 1.238(4) .
C12 O4 1.239(4) .
C12 Cd1 2.688(3) 4_675
C13 N1 1.311(4) .
C13 N2 1.345(4) .
C13 H024 0.9300 .
C14 C15 1.356(5) .
C14 N1 1.371(4) .
C14 H030 0.9300 .
C15 N2 1.366(4) .
C15 H017 0.9300 .
C16 C17 1.373(5) .
C16 C21 1.376(5) .
C16 N2 1.433(4) .
C17 C18 1.380(5) .
C17 H3 0.9300 .
C18 C19 1.377(5) .
C18 H021 0.9300 .
C19 C20 1.374(5) .
C19 S1 1.766(3) .
C20 C21 1.380(5) .
C20 H035 0.9300 .
C21 H027 0.9300 .
C22 C23 1.369(6) .
C22 C27 1.382(5) .
C22 S1 1.769(4) .
C23 C24 1.384(5) .
C23 H102 0.9300 .
C24 C25 1.381(5) .
C24 H101 0.9300 .
C25 C26 1.372(5) .
C25 N3 1.424(4) .
C26 C27 1.387(5) .
C26 H104 0.9300 .
C27 H103 0.9300 .
C28 C29 1.332(6) .
C28 N3 1.377(5) .
C28 H113 0.9300 .
C29 N4 1.356(5) .
C29 H345 0.9300 .
C30 N4 1.307(4) .
C30 N3 1.336(4) .
C30 H112 0.9300 .
C31 N5 1.230(12) .
C31 O7 1.248(19) .
C31 H23 0.9300 .
C32 N5 1.436(12) .
C32 H24A 0.9600 .
C32 H24B 0.9600 .
C32 H24C 0.9600 .
C33 N5 1.42(2) .
C33 H25A 0.9600 .
C33 H25B 0.9600 .
C33 H25C 0.9600 .
N1 Cd1 2.266(3) .
N4 Cd1 2.251(3) 4_686
O1 Cd1 2.522(3) .
O2 Cd1 2.259(3) .
O3 Cd1 2.350(2) 4_675
O4 Cd1 2.351(3) 4_675
O5 S1 1.431(3) .
O6 S1 1.435(3) .
Cd1 N4 2.251(3) 4_585
Cd1 O3 2.350(3) 4_576
Cd1 O4 2.351(3) 4_576
Cd1 C12 2.688(3) 4_576

loop_
_geom_torsion_atom_site_label_1
_geom_torsion_atom_site_label_2
_geom_torsion_atom_site_label_3
_geom_torsion_atom_site_label_4
_geom_torsion
_geom_torsion_site_symmetry_4
C6 C1 C2 C3 -1.4(6) .
C11 C1 C2 C3 177.4(4) .
C1 C2 C3 C4 1.1(7) .
C2 C3 C4 C5 0.2(6) .
C2 C3 C4 C12 -177.2(4) .
C3 C4 C5 C10 -179.1(4) .
C12 C4 C5 C10 -1.7(6) .
C3 C4 C5 C6 -0.9(5) .
C12 C4 C5 C6 176.4(3) .
C2 C1 C6 C7 178.7(4) .
C11 C1 C6 C7 -0.1(6) .
C2 C1 C6 C5 0.6(6) .
C11 C1 C6 C5 -178.1(3) .
C10 C5 C6 C7 0.5(6) .
C4 C5 C6 C7 -177.6(4) .
C10 C5 C6 C1 178.7(4) .
C4 C5 C6 C1 0.5(5) .
C1 C6 C7 C8 -179.7(5) .
C5 C6 C7 C8 -1.7(7) .
C6 C7 C8 C9 1.4(10) .
C7 C8 C9 C10 0.1(11) .
C8 C9 C10 C5 -1.3(10) .
C6 C5 C10 C9 0.9(7) .
C4 C5 C10 C9 179.0(5) .
C2 C1 C11 O1 160.7(4) .
C6 C1 C11 O1 -20.5(6) .
C2 C1 C11 O2 -18.3(5) .
C6 C1 C11 O2 160.5(4) .
C2 C1 C11 Cd1 -16(2) .
C6 C1 C11 Cd1 162.5(17) .
C3 C4 C12 O3 60.9(5) .
C5 C4 C12 O3 -116.4(4) .
C3 C4 C12 O4 -118.5(4) .
C5 C4 C12 O4 64.2(5) .
C3 C4 C12 Cd1 134(4) 4_675
C5 C4 C12 Cd1 -43(4) 4_675
N1 C14 C15 N2 1.1(4) .
C21 C16 C17 C18 2.6(6) .
N2 C16 C17 C18 -176.8(3) .
C16 C17 C18 C19 -1.2(6) .
C17 C18 C19 C20 -0.4(6) .
C17 C18 C19 S1 -178.6(3) .
C18 C19 C20 C21 0.8(6) .
S1 C19 C20 C21 179.0(3) .
C17 C16 C21 C20 -2.2(6) .
N2 C16 C21 C20 177.2(3) .
C19 C20 C21 C16 0.5(6) .
C27 C22 C23 C24 -0.6(6) .
S1 C22 C23 C24 178.1(3) .
C22 C23 C24 C25 -1.0(6) .
C23 C24 C25 C26 1.1(6) .
C23 C24 C25 N3 -179.0(4) .
C24 C25 C26 C27 0.3(6) .
N3 C25 C26 C27 -179.6(3) .
C23 C22 C27 C26 2.0(6) .
S1 C22 C27 C26 -176.7(3) .
C25 C26 C27 C22 -1.8(6) .
N3 C28 C29 N4 -0.3(7) .
N2 C13 N1 C14 0.1(4) .
N2 C13 N1 Cd1 -176.05(19) .
C15 C14 N1 C13 -0.8(4) .
C15 C14 N1 Cd1 174.7(2) .
N1 C13 N2 C15 0.6(4) .
N1 C13 N2 C16 177.8(3) .
C14 C15 N2 C13 -1.0(4) .
C14 C15 N2 C16 -178.2(3) .
C17 C16 N2 C13 44.4(5) .
C21 C16 N2 C13 -135.0(4) .
C17 C16 N2 C15 -138.9(4) .
C21 C16 N2 C15 41.7(5) .
N4 C30 N3 C28 -0.7(5) .
N4 C30 N3 C25 179.5(3) .
C29 C28 N3 C30 0.6(6) .
C29 C28 N3 C25 -179.7(4) .
C26 C25 N3 C30 33.6(5) .
C24 C25 N3 C30 -146.2(4) .
C26 C25 N3 C28 -146.1(4) .
C24 C25 N3 C28 34.1(6) .
N3 C30 N4 C29 0.5(5) .
N3 C30 N4 Cd1 -179.5(2) 4_686
C28 C29 N4 C30 -0.1(6) .
C28 C29 N4 Cd1 179.9(4) 4_686
O7 C31 N5 C33 -10(3) .
O7 C31 N5 C32 178.6(15) .
O2 C11 O1 Cd1 -0.6(4) .
C1 C11 O1 Cd1 -179.6(3) .
O1 C11 O2 Cd1 0.7(5) .
C1 C11 O2 Cd1 179.7(3) .
O4 C12 O3 Cd1 -4.6(4) 4_675
C4 C12 O3 Cd1 176.0(3) 4_675
O3 C12 O4 Cd1 4.6(4) 4_675
C4 C12 O4 Cd1 -176.1(3) 4_675
C20 C19 S1 O5 169.3(3) .
C18 C19 S1 O5 -12.5(4) .
C20 C19 S1 O6 37.6(4) .
C18 C19 S1 O6 -144.2(3) .
C20 C19 S1 C22 -76.3(3) .
C18 C19 S1 C22 101.9(3) .
C23 C22 S1 O5 23.7(4) .
C27 C22 S1 O5 -157.6(3) .
C23 C22 S1 O6 155.6(3) .
C27 C22 S1 O6 -25.6(4) .
C23 C22 S1 C19 -90.6(3) .
C27 C22 S1 C19 88.1(3) .
C11 O2 Cd1 N4 78.2(3) 4_585
C11 O2 Cd1 N1 -36.5(3) .
C11 O2 Cd1 O3 174.4(2) 4_576
C11 O2 Cd1 O4 -134.0(3) 4_576
C11 O2 Cd1 O1 -0.3(2) .
C11 O2 Cd1 C12 -159.0(3) 4_576
C13 N1 Cd1 N4 -21.8(3) 4_585
C14 N1 Cd1 N4 163.3(3) 4_585
C13 N1 Cd1 O2 95.2(3) .
C14 N1 Cd1 O2 -79.7(3) .
C13 N1 Cd1 O3 -113.9(2) 4_576
C14 N1 Cd1 O3 71.2(3) 4_576
C13 N1 Cd1 O4 -168.3(3) 4_576
C14 N1 Cd1 O4 16.8(3) 4_576
C13 N1 Cd1 O1 66.6(3) .
C14 N1 Cd1 O1 -108.3(3) .
C13 N1 Cd1 C12 -142.0(2) 4_576
C14 N1 Cd1 C12 43.1(3) 4_576
C13 N1 Cd1 C11 78.6(3) .
C14 N1 Cd1 C11 -96.3(3) .
C11 O1 Cd1 N4 -107.5(2) 4_585
C11 O1 Cd1 O2 0.3(2) .
C11 O1 Cd1 N1 154.4(2) .
C11 O1 Cd1 O3 -23.4(6) 4_576
C11 O1 Cd1 O4 62.8(3) 4_576
C11 O1 Cd1 C12 46.7(3) 4_576
O1 C11 Cd1 N4 73.9(2) 4_585
O2 C11 Cd1 N4 -106.7(3) 4_585
C1 C11 Cd1 N4 -108.9(19) 4_585
O1 C11 Cd1 O2 -179.4(4) .
C1 C11 Cd1 O2 -2.2(18) .
O1 C11 Cd1 N1 -27.2(3) .
O2 C11 Cd1 N1 152.2(3) .
C1 C11 Cd1 N1 150.0(19) .
O1 C11 Cd1 O3 172.4(2) 4_576
O2 C11 Cd1 O3 -8.3(4) 4_576
C1 C11 Cd1 O3 -10(2) 4_576
O1 C11 Cd1 O4 -129.3(2) 4_576
O2 C11 Cd1 O4 50.0(3) 4_576
C1 C11 Cd1 O4 47.9(19) 4_576
O2 C11 Cd1 O1 179.4(4) .
C1 C11 Cd1 O1 177(2) .
O1 C11 Cd1 C12 -152.9(2) 4_576
O2 C11 Cd1 C12 26.5(3) 4_576
C1 C11 Cd1 C12 24(2) 4_576
